data_4070448
loop_
_publ_author_name
'Benhamou, Laure'
'Wolf, Joffrey'
'C\'esar, Vincent'
'Labande, Agn\`es'
'Poli, Rinaldo'
'Lugan, No\"el'
'Lavigne, Guy'

_publ_section_title
;
 Chelation-Assisted Reactions of Phosphine- and Olefin-Tethered
 Imidazolium Derivatives and Their Affiliated N-Heterocyclic Carbenes with
 Roper&#x2019;s Complex Ru(CO)2(PPh3)3
;
_journal_issue 24
_journal_name_full Organometallics
_journal_page_first 6981
_journal_paper_doi 10.1021/om900813p
_journal_volume 28
_journal_year 2009
_chemical_compound_source 'synthesis as described'
_chemical_formula_moiety 'C36 H36 Br N2 O2 P Ru'
_chemical_formula_sum 'C36 H36 Br N2 O2 P Ru'
_chemical_formula_weight 740.61
_chemical_name_systematic
;
 ?
;
_space_group_IT_number 14
_symmetry_cell_setting monoclinic
_symmetry_Int_Tables_number 14
_symmetry_space_group_name_Hall '-P 2ybc'
_symmetry_space_group_name_H-M 'P 1 21/c 1'
_atom_sites_solution_hydrogens geom
_atom_sites_solution_primary direct
_atom_sites_solution_secondary difmap
_audit_creation_date 2007-10-19T18:15:35-00:00
_audit_creation_method 'WinGX routine CIF_UPDATE'
_cell_angle_alpha 90
_cell_angle_beta 93.96(3)
_cell_angle_gamma 90
_cell_formula_units_Z 4
_cell_length_a 13.534(7)
_cell_length_b 12.260(6)
_cell_length_c 19.840(2)
_cell_measurement_reflns_used 9999
_cell_measurement_temperature 180(2)
_cell_measurement_theta_max 36.58
_cell_measurement_theta_min 2.24
_cell_measurement_wavelength 0.71073
_cell_volume 3284(2)
_computing_molecular_graphics 'Ortep-3 for Windows (Farrugia, 1997)'
_computing_publication_material 'WinGX publication routines (Farrugia, 1999)'
_computing_structure_refinement 'SHELXL-97 (Sheldrick, 1997)'
_computing_structure_solution 'SHELXS-86 (Sheldrick, 1986)'
_diffrn_ambient_temperature 180(2)
_diffrn_measured_fraction_theta_full 0.999
_diffrn_measured_fraction_theta_max 0.999
_diffrn_measurement_device_type 'Bruker D8 Apex II'
_diffrn_measurement_method \f
_diffrn_radiation_monochromator graphite
_diffrn_radiation_probe x-ray
_diffrn_radiation_type MoK\a
_diffrn_radiation_wavelength 0.71073
_diffrn_reflns_av_R_equivalents 0.0708
_diffrn_reflns_av_sigmaI/netI 0.0391
_diffrn_reflns_limit_h_max 19
_diffrn_reflns_limit_h_min -19
_diffrn_reflns_limit_k_max 17
_diffrn_reflns_limit_k_min -17
_diffrn_reflns_limit_l_max 28
_diffrn_reflns_limit_l_min -28
_diffrn_reflns_number 56655
_diffrn_reflns_theta_full 30.50
_diffrn_reflns_theta_max 30.50
_diffrn_reflns_theta_min 2.24
_diffrn_standards_decay_% 0
_diffrn_standards_interval_count 0
_diffrn_standards_number 0
_exptl_absorpt_coefficient_mu 1.777
_exptl_absorpt_correction_T_max 0.581
_exptl_absorpt_correction_T_min 0.422
_exptl_absorpt_correction_type multi-scan
_exptl_absorpt_process_details
;
SADABS (Bruker, 2007)
;
_exptl_crystal_colour colourless
_exptl_crystal_density_diffrn 1.498
_exptl_crystal_density_method 'not measured'
_exptl_crystal_description prism
_exptl_crystal_F_000 1504
_exptl_crystal_size_max 0.50
_exptl_crystal_size_mid 0.35
_exptl_crystal_size_min 0.30
_refine_diff_density_max 0.626
_refine_diff_density_min -1.542
_refine_diff_density_rms 0.122
_refine_ls_extinction_method none
_refine_ls_goodness_of_fit_ref 0.964
_refine_ls_hydrogen_treatment riding
_refine_ls_matrix_type full
_refine_ls_number_parameters 392
_refine_ls_number_reflns 10026
_refine_ls_number_restraints 0
_refine_ls_restrained_S_all 0.964
_refine_ls_R_factor_all 0.0451
_refine_ls_R_factor_gt 0.0342
_refine_ls_shift/su_max 0.001
_refine_ls_shift/su_mean 0.000
_refine_ls_structure_factor_coef Fsqd
_refine_ls_weighting_details 'calc w=1/[\s^2^(Fo^2^)+(0.0607P)^2^+0.0984P] where P=(Fo^2^+2Fc^2^)/3'
_refine_ls_weighting_scheme calc
_refine_ls_wR_factor_gt 0.0909
_refine_ls_wR_factor_ref 0.0963
_reflns_number_gt 8357
_reflns_number_total 10026
_reflns_threshold_expression >2sigma(I)
_cod_data_source_file om900813p_si_001.cif
_cod_data_source_block lb191007
_cod_original_sg_symbol_H-M 'P 21/c'
_cod_database_code 4070448

loop_
_symmetry_equiv_pos_as_xyz
'x, y, z'
'-x, y+1/2, -z+1/2'
'-x, -y, -z'
'x, -y-1/2, z-1/2'

loop_
_atom_site_label
_atom_site_type_symbol
_atom_site_fract_x
_atom_site_fract_y
_atom_site_fract_z
_atom_site_U_iso_or_equiv
_atom_site_adp_type
_atom_site_occupancy
_atom_site_symmetry_multiplicity
_atom_site_calc_flag
_atom_site_refinement_flags
C1 C 0.28535(16) 0.23247(18) 0.39417(12) 0.0255(4) Uani 1 1 d .
C2 C 0.35543(18) 0.26311(19) 0.26865(13) 0.0287(5) Uani 1 1 d .
C3 C 0.18077(15) 0.13791(18) 0.26826(11) 0.0238(4) Uani 1 1 d .
C4 C 0.12556(19) -0.0304(2) 0.23919(13) 0.0327(5) Uani 1 1 d .
H4 H 0.1174 -0.1073 0.2394 0.039 Uiso 1 1 calc R
C5 C 0.07885(18) 0.0402(2) 0.19663(13) 0.0316(5) Uani 1 1 d .
H5 H 0.0307 0.0234 0.1610 0.038 Uiso 1 1 calc R
C6 C 0.0832(2) 0.2492(2) 0.18885(13) 0.0334(5) Uani 1 1 d .
H6A H 0.0219 0.2722 0.2094 0.040 Uiso 1 1 calc R
H6B H 0.0694 0.2458 0.1392 0.040 Uiso 1 1 calc R
C7 C 0.16657(19) 0.3308(2) 0.20675(12) 0.0291(5) Uani 1 1 d .
H7 H 0.1351 0.4039 0.2119 0.035 Uiso 1 1 calc R
C8 C 0.2355(2) 0.3400(2) 0.14942(13) 0.0409(6) Uani 1 1 d .
H8A H 0.2621 0.2667 0.1401 0.049 Uiso 1 1 calc R
H8B H 0.2922 0.3873 0.1643 0.049 Uiso 1 1 calc R
C9 C 0.1859(3) 0.3865(3) 0.08369(16) 0.0628(10) Uani 1 1 d .
H9A H 0.1332 0.3370 0.0664 0.094 Uiso 1 1 calc R
H9B H 0.2353 0.3939 0.0501 0.094 Uiso 1 1 calc R
H9C H 0.1575 0.4581 0.0926 0.094 Uiso 1 1 calc R
C11 C 0.25072(17) -0.01525(18) 0.33727(12) 0.0261(4) Uani 1 1 d .
C12 C 0.34640(18) -0.04675(19) 0.32465(13) 0.0296(5) Uani 1 1 d .
C13 C 0.4075(2) -0.0853(2) 0.37880(15) 0.0383(6) Uani 1 1 d .
H13 H 0.4737 -0.1053 0.3716 0.046 Uiso 1 1 calc R
C14 C 0.3738(2) -0.0951(2) 0.44287(14) 0.0398(6) Uani 1 1 d .
C15 C 0.2767(2) -0.0676(2) 0.45218(14) 0.0394(6) Uani 1 1 d .
H15 H 0.2526 -0.0766 0.4957 0.047 Uiso 1 1 calc R
C16 C 0.2130(2) -0.0271(2) 0.40025(13) 0.0322(5) Uani 1 1 d .
C17 C 0.3825(2) -0.0415(2) 0.25523(14) 0.0384(6) Uani 1 1 d .
H17A H 0.3402 -0.0870 0.2246 0.058 Uiso 1 1 calc R
H17B H 0.4508 -0.0682 0.2563 0.058 Uiso 1 1 calc R
H17C H 0.3801 0.0341 0.2393 0.058 Uiso 1 1 calc R
C18 C 0.4416(3) -0.1342(3) 0.50138(18) 0.0625(10) Uani 1 1 d .
H18A H 0.4226 -0.2083 0.5139 0.094 Uiso 1 1 calc R
H18B H 0.4361 -0.0853 0.5400 0.094 Uiso 1 1 calc R
H18C H 0.5101 -0.1345 0.4883 0.094 Uiso 1 1 calc R
C19 C 0.1086(2) 0.0056(3) 0.41170(16) 0.0442(7) Uani 1 1 d .
H19A H 0.0949 -0.0103 0.4585 0.066 Uiso 1 1 calc R
H19B H 0.0626 -0.0355 0.3810 0.066 Uiso 1 1 calc R
H19C H 0.1003 0.0839 0.4030 0.066 Uiso 1 1 calc R
C21 C 0.20708(16) 0.53809(19) 0.39918(12) 0.0256(4) Uani 1 1 d .
C22 C 0.1790(2) 0.6474(2) 0.39595(15) 0.0365(5) Uani 1 1 d .
H22 H 0.1949 0.6908 0.3585 0.044 Uiso 1 1 calc R
C23 C 0.1278(2) 0.6930(3) 0.44720(18) 0.0469(7) Uani 1 1 d .
H23 H 0.1080 0.7673 0.4443 0.056 Uiso 1 1 calc R
C24 C 0.1056(2) 0.6320(3) 0.50190(16) 0.0482(8) Uani 1 1 d .
H24 H 0.0703 0.6637 0.5367 0.058 Uiso 1 1 calc R
C25 C 0.1349(2) 0.5238(3) 0.50644(14) 0.0444(7) Uani 1 1 d .
H25 H 0.1208 0.4818 0.5449 0.053 Uiso 1 1 calc R
C26 C 0.18480(18) 0.4765(2) 0.45497(12) 0.0327(5) Uani 1 1 d .
H26 H 0.2037 0.4019 0.4579 0.039 Uiso 1 1 calc R
C31 C 0.26983(15) 0.56537(17) 0.26446(11) 0.0222(4) Uani 1 1 d .
C32 C 0.17733(17) 0.5994(2) 0.23700(13) 0.0310(5) Uani 1 1 d .
H32 H 0.1191 0.5777 0.2576 0.037 Uiso 1 1 calc R
C33 C 0.1698(2) 0.6649(2) 0.17970(16) 0.0424(7) Uani 1 1 d .
H33 H 0.1065 0.6877 0.1613 0.051 Uiso 1 1 calc R
C34 C 0.2532(3) 0.6966(2) 0.14964(16) 0.0469(7) Uani 1 1 d .
H34 H 0.2477 0.7416 0.1106 0.056 Uiso 1 1 calc R
C35 C 0.3450(2) 0.6633(3) 0.17599(15) 0.0444(7) Uani 1 1 d .
H35 H 0.4028 0.6853 0.1550 0.053 Uiso 1 1 calc R
C36 C 0.35324(17) 0.5978(2) 0.23309(12) 0.0315(5) Uani 1 1 d .
H36 H 0.4168 0.5748 0.2509 0.038 Uiso 1 1 calc R
C41 C 0.40456(15) 0.49729(18) 0.37282(11) 0.0223(4) Uani 1 1 d .
C42 C 0.47085(16) 0.4135(2) 0.38925(12) 0.0279(4) Uani 1 1 d .
H42 H 0.4515 0.3399 0.3812 0.033 Uiso 1 1 calc R
C43 C 0.56566(18) 0.4368(2) 0.41752(14) 0.0354(5) Uani 1 1 d .
H43 H 0.6102 0.3789 0.4294 0.042 Uiso 1 1 calc R
C44 C 0.59490(19) 0.5429(3) 0.42829(14) 0.0379(6) Uani 1 1 d .
H44 H 0.6600 0.5583 0.4468 0.045 Uiso 1 1 calc R
C45 C 0.5302(2) 0.6269(2) 0.41235(15) 0.0394(6) Uani 1 1 d .
H45 H 0.5507 0.7002 0.4198 0.047 Uiso 1 1 calc R
C46 C 0.43497(18) 0.6047(2) 0.38534(13) 0.0325(5) Uani 1 1 d .
H46 H 0.3901 0.6630 0.3753 0.039 Uiso 1 1 calc R
N1 N 0.18846(14) 0.03039(15) 0.28322(10) 0.0251(4) Uani 1 1 d .
N2 N 0.11451(14) 0.14251(17) 0.21468(10) 0.0273(4) Uani 1 1 d .
Ru1 Ru 0.236054(12) 0.284802(13) 0.306049(8) 0.01888(5) Uani 1 1 d .
O1 O 0.31637(17) 0.20279(17) 0.44501(10) 0.0429(5) Uani 1 1 d .
O2 O 0.42844(14) 0.24990(19) 0.24589(11) 0.0424(5) Uani 1 1 d .
P1 P 0.27881(4) 0.47131(4) 0.33586(3) 0.01957(10) Uani 1 1 d .
Br1 Br 0.064190(17) 0.30770(2) 0.351740(14) 0.03301(7) Uani 1 1 d .

loop_
_atom_site_aniso_label
_atom_site_aniso_U_11
_atom_site_aniso_U_22
_atom_site_aniso_U_33
_atom_site_aniso_U_23
_atom_site_aniso_U_13
_atom_site_aniso_U_12
C1 0.0248(10) 0.0228(10) 0.0288(11) 0.0025(8) 0.0012(8) -0.0018(8)
C2 0.0281(11) 0.0266(11) 0.0314(12) -0.0052(9) 0.0020(9) -0.0039(9)
C3 0.0220(9) 0.0257(10) 0.0240(10) -0.0026(8) 0.0032(8) -0.0033(8)
C4 0.0350(12) 0.0278(11) 0.0357(13) -0.0110(10) 0.0057(10) -0.0085(9)
C5 0.0311(11) 0.0342(12) 0.0295(12) -0.0099(9) 0.0026(9) -0.0090(9)
C6 0.0370(12) 0.0334(12) 0.0282(12) 0.0010(10) -0.0105(10) -0.0027(10)
C7 0.0382(12) 0.0271(11) 0.0211(10) 0.0014(8) -0.0031(9) -0.0021(9)
C8 0.0565(17) 0.0419(15) 0.0247(12) 0.0013(10) 0.0052(11) -0.0059(13)
C9 0.101(3) 0.061(2) 0.0266(14) 0.0120(14) 0.0093(16) 0.003(2)
C11 0.0309(11) 0.0197(9) 0.0280(11) -0.0009(8) 0.0041(9) -0.0005(8)
C12 0.0340(12) 0.0226(10) 0.0326(12) -0.0010(9) 0.0063(9) 0.0013(9)
C13 0.0400(14) 0.0300(12) 0.0446(15) 0.0009(11) 0.0008(11) 0.0070(10)
C14 0.0569(17) 0.0260(11) 0.0355(14) 0.0025(10) -0.0036(12) 0.0068(11)
C15 0.0641(18) 0.0267(11) 0.0282(12) 0.0025(10) 0.0087(12) 0.0030(12)
C16 0.0413(13) 0.0234(10) 0.0330(12) 0.0002(9) 0.0101(10) -0.0010(9)
C17 0.0381(13) 0.0405(14) 0.0383(14) -0.0016(11) 0.0148(11) 0.0040(11)
C18 0.088(3) 0.0495(19) 0.0475(19) 0.0094(15) -0.0143(18) 0.0201(18)
C19 0.0473(16) 0.0443(15) 0.0437(16) 0.0052(12) 0.0229(13) 0.0033(13)
C21 0.0203(9) 0.0307(11) 0.0262(11) -0.0068(8) 0.0051(8) -0.0031(8)
C22 0.0363(13) 0.0333(12) 0.0411(14) -0.0087(11) 0.0107(11) -0.0012(10)
C23 0.0440(16) 0.0414(15) 0.0566(19) -0.0212(14) 0.0133(14) 0.0027(12)
C24 0.0383(14) 0.064(2) 0.0442(16) -0.0264(15) 0.0161(12) -0.0064(14)
C25 0.0421(15) 0.0630(19) 0.0296(13) -0.0120(13) 0.0139(11) -0.0101(13)
C26 0.0314(11) 0.0418(14) 0.0254(11) -0.0051(10) 0.0058(9) -0.0057(10)
C31 0.0202(9) 0.0228(9) 0.0235(10) 0.0028(8) 0.0008(7) 0.0006(7)
C32 0.0224(10) 0.0317(12) 0.0386(13) 0.0004(10) -0.0004(9) 0.0046(9)
C33 0.0412(14) 0.0361(14) 0.0475(16) 0.0067(12) -0.0149(12) 0.0101(11)
C34 0.0575(18) 0.0405(15) 0.0406(16) 0.0187(12) -0.0119(14) -0.0064(13)
C35 0.0417(15) 0.0551(18) 0.0358(15) 0.0172(13) -0.0010(12) -0.0158(13)
C36 0.0233(10) 0.0423(13) 0.0287(11) 0.0092(10) 0.0003(8) -0.0047(9)
C41 0.0211(9) 0.0279(10) 0.0181(9) 0.0005(8) 0.0017(7) -0.0027(8)
C42 0.0235(10) 0.0311(11) 0.0289(11) 0.0017(9) 0.0009(8) 0.0002(8)
C43 0.0244(11) 0.0458(15) 0.0351(13) 0.0035(11) -0.0040(9) 0.0025(10)
C44 0.0260(11) 0.0543(16) 0.0323(13) -0.0055(12) -0.0057(9) -0.0047(11)
C45 0.0357(13) 0.0397(14) 0.0414(15) -0.0080(11) -0.0083(11) -0.0109(11)
C46 0.0294(11) 0.0294(11) 0.0376(13) -0.0032(10) -0.0059(10) -0.0033(9)
N1 0.0261(9) 0.0237(9) 0.0259(9) -0.0029(7) 0.0039(7) -0.0036(7)
N2 0.0271(9) 0.0304(10) 0.0239(9) -0.0027(7) -0.0008(7) -0.0050(7)
Ru1 0.01764(8) 0.02056(8) 0.01839(8) 0.00055(6) 0.00082(5) -0.00160(5)
O1 0.0519(12) 0.0431(11) 0.0320(10) 0.0104(8) -0.0094(9) -0.0048(9)
O2 0.0294(9) 0.0529(12) 0.0467(12) -0.0136(10) 0.0147(8) -0.0047(9)
P1 0.0179(2) 0.0210(2) 0.0200(2) 0.00010(18) 0.00247(18) -0.00105(18)
Br1 0.02131(11) 0.03789(14) 0.03995(14) -0.00212(10) 0.00302(9) -0.00064(9)

loop_
_atom_type_symbol
_atom_type_description
_atom_type_scat_dispersion_real
_atom_type_scat_dispersion_imag
_atom_type_scat_source
C C 0.0033 0.0016 'International Tables Vol C Tables 4.2.6.8 and 6.1.1.4'
H H 0 0 'International Tables Vol C Tables 4.2.6.8 and 6.1.1.4'
N N 0.0061 0.0033 'International Tables Vol C Tables 4.2.6.8 and 6.1.1.4'
Cl Cl 0.1484 0.1585 'International Tables Vol C Tables 4.2.6.8 and 6.1.1.4'
Ru Ru -1.2594 0.8363 'International Tables Vol C Tables 4.2.6.8 and 6.1.1.4'
O O 0.0106 0.006 'International Tables Vol C Tables 4.2.6.8 and 6.1.1.4'
P P 0.1023 0.0942 'International Tables Vol C Tables 4.2.6.8 and 6.1.1.4'
Br Br -0.2901 2.4595 'International Tables Vol C Tables 4.2.6.8 and 6.1.1.4'

loop_
_geom_angle_atom_site_label_1
_geom_angle_atom_site_label_2
_geom_angle_atom_site_label_3
_geom_angle
O1 C1 Ru1 178.2(2)
O2 C2 Ru1 179.9(3)
N2 C3 N1 104.56(19)
N2 C3 Ru1 117.04(16)
N1 C3 Ru1 138.34(17)
C5 C4 N1 107.0(2)
C5 C4 H4 126.5
N1 C4 H4 126.5
C4 C5 N2 106.4(2)
C4 C5 H5 126.8
N2 C5 H5 126.8
N2 C6 C7 108.2(2)
N2 C6 H6A 110.1
C7 C6 H6A 110.1
N2 C6 H6B 110.1
C7 C6 H6B 110.1
H6A C6 H6B 108.4
C8 C7 C6 110.8(2)
C8 C7 Ru1 116.23(19)
C6 C7 Ru1 107.64(16)
C8 C7 H7 107.3
C6 C7 H7 107.3
Ru1 C7 H7 107.3
C7 C8 C9 114.0(3)
C7 C8 H8A 108.7
C9 C8 H8A 108.7
C7 C8 H8B 108.7
C9 C8 H8B 108.7
H8A C8 H8B 107.6
C8 C9 H9A 109.5
C8 C9 H9B 109.5
H9A C9 H9B 109.5
C8 C9 H9C 109.5
H9A C9 H9C 109.5
H9B C9 H9C 109.5
C12 C11 C16 122.5(2)
C12 C11 N1 118.8(2)
C16 C11 N1 118.7(2)
C11 C12 C13 117.8(2)
C11 C12 C17 121.4(2)
C13 C12 C17 120.8(2)
C14 C13 C12 121.5(3)
C14 C13 H13 119.2
C12 C13 H13 119.2
C15 C14 C13 118.5(3)
C15 C14 C18 120.6(3)
C13 C14 C18 120.9(3)
C14 C15 C16 122.4(3)
C14 C15 H15 118.8
C16 C15 H15 118.8
C15 C16 C11 117.2(3)
C15 C16 C19 121.7(3)
C11 C16 C19 121.1(2)
C12 C17 H17A 109.5
C12 C17 H17B 109.5
H17A C17 H17B 109.5
C12 C17 H17C 109.5
H17A C17 H17C 109.5
H17B C17 H17C 109.5
C14 C18 H18A 109.5
C14 C18 H18B 109.5
H18A C18 H18B 109.5
C14 C18 H18C 109.5
H18A C18 H18C 109.5
H18B C18 H18C 109.5
C16 C19 H19A 109.5
C16 C19 H19B 109.5
H19A C19 H19B 109.5
C16 C19 H19C 109.5
H19A C19 H19C 109.5
H19B C19 H19C 109.5
C26 C21 C22 119.0(2)
C26 C21 P1 117.23(19)
C22 C21 P1 123.63(19)
C23 C22 C21 120.2(3)
C23 C22 H22 119.9
C21 C22 H22 119.9
C24 C23 C22 120.6(3)
C24 C23 H23 119.7
C22 C23 H23 119.7
C23 C24 C25 119.9(3)
C23 C24 H24 120.1
C25 C24 H24 120.1
C24 C25 C26 120.2(3)
C24 C25 H25 119.9
C26 C25 H25 119.9
C21 C26 C25 120.1(3)
C21 C26 H26 119.9
C25 C26 H26 119.9
C36 C31 C32 118.5(2)
C36 C31 P1 121.18(17)
C32 C31 P1 120.17(17)
C33 C32 C31 120.4(2)
C33 C32 H32 119.8
C31 C32 H32 119.8
C34 C33 C32 120.3(2)
C34 C33 H33 119.8
C32 C33 H33 119.8
C33 C34 C35 120.0(3)
C33 C34 H34 120.0
C35 C34 H34 120.0
C34 C35 C36 120.1(3)
C34 C35 H35 120.0
C36 C35 H35 120.0
C31 C36 C35 120.8(2)
C31 C36 H36 119.6
C35 C36 H36 119.6
C42 C41 C46 118.6(2)
C42 C41 P1 122.17(17)
C46 C41 P1 119.26(17)
C41 C42 C43 120.4(2)
C41 C42 H42 119.8
C43 C42 H42 119.8
C44 C43 C42 120.3(2)
C44 C43 H43 119.9
C42 C43 H43 119.9
C43 C44 C45 120.1(2)
C43 C44 H44 119.9
C45 C44 H44 119.9
C44 C45 C46 120.1(3)
C44 C45 H45 119.9
C46 C45 H45 119.9
C45 C46 C41 120.5(2)
C45 C46 H46 119.7
C41 C46 H46 119.7
C3 N1 C4 110.4(2)
C3 N1 C11 125.27(19)
C4 N1 C11 124.3(2)
C3 N2 C5 111.6(2)
C3 N2 C6 118.57(19)
C5 N2 C6 129.4(2)
C2 Ru1 C1 93.37(12)
C2 Ru1 C3 91.93(10)
C1 Ru1 C3 97.59(10)
C2 Ru1 C7 90.50(12)
C1 Ru1 C7 173.55(9)
C3 Ru1 C7 77.11(10)
C2 Ru1 P1 91.91(8)
C1 Ru1 P1 91.75(8)
C3 Ru1 P1 169.67(6)
C7 Ru1 P1 93.27(7)
C2 Ru1 Br1 176.23(7)
C1 Ru1 Br1 88.94(9)
C3 Ru1 Br1 84.81(7)
C7 Ru1 Br1 86.94(9)
P1 Ru1 Br1 91.01(2)
C31 P1 C21 103.89(12)
C31 P1 C41 102.18(10)
C21 P1 C41 99.73(11)
C31 P1 Ru1 113.90(9)
C21 P1 Ru1 117.40(8)
C41 P1 Ru1 117.46(7)

loop_
_geom_bond_atom_site_label_1
_geom_bond_atom_site_label_2
_geom_bond_distance
C1 O1 1.126(3)
C1 Ru1 1.937(3)
C2 O2 1.126(3)
C2 Ru1 1.843(3)
C3 N2 1.344(3)
C3 N1 1.354(3)
C3 Ru1 2.071(2)
C4 C5 1.337(4)
C4 N1 1.393(3)
C4 H4 0.9500
C5 N2 1.382(3)
C5 H5 0.9500
C6 N2 1.457(3)
C6 C7 1.532(3)
C6 H6A 0.9900
C6 H6B 0.9900
C7 C8 1.524(4)
C7 Ru1 2.198(3)
C7 H7 1.0000
C8 C9 1.535(4)
C8 H8A 0.9900
C8 H8B 0.9900
C9 H9A 0.9800
C9 H9B 0.9800
C9 H9C 0.9800
C11 C12 1.391(3)
C11 C16 1.390(4)
C11 N1 1.431(3)
C12 C13 1.392(4)
C12 C17 1.494(4)
C13 C14 1.385(4)
C13 H13 0.9500
C14 C15 1.382(4)
C14 C18 1.507(4)
C15 C16 1.389(4)
C15 H15 0.9500
C16 C19 1.500(4)
C17 H17A 0.9800
C17 H17B 0.9800
C17 H17C 0.9800
C18 H18A 0.9800
C18 H18B 0.9800
C18 H18C 0.9800
C19 H19A 0.9800
C19 H19B 0.9800
C19 H19C 0.9800
C21 C26 1.390(4)
C21 C22 1.393(4)
C21 P1 1.833(3)
C22 C23 1.387(4)
C22 H22 0.9500
C23 C24 1.369(5)
C23 H23 0.9500
C24 C25 1.385(5)
C24 H24 0.9500
C25 C26 1.390(4)
C25 H25 0.9500
C26 H26 0.9500
C31 C36 1.384(3)
C31 C32 1.394(3)
C31 P1 1.824(3)
C32 C33 1.390(4)
C32 H32 0.9500
C33 C34 1.369(5)
C33 H33 0.9500
C34 C35 1.377(4)
C34 H34 0.9500
C35 C36 1.387(4)
C35 H35 0.9500
C36 H36 0.9500
C41 C42 1.388(3)
C41 C46 1.397(3)
C41 P1 1.834(2)
C42 C43 1.394(3)
C42 H42 0.9500
C43 C44 1.373(4)
C43 H43 0.9500
C44 C45 1.374(4)
C44 H44 0.9500
C45 C46 1.389(3)
C45 H45 0.9500
C46 H46 0.9500
Ru1 P1 2.4219(12)
Ru1 Br1 2.5696(13)
